data_7225755
loop_
_publ_author_name
'HEDIDI, Madani'
'Erb, William'
'LASSAGNE, Frederic'
'Halauko, Yury'
'Ivashkevich, Oleg A.'
'Matulis, Vadim E.'
'Roisnel, Thierry'
'Bentabed-Ababsa, Ghenia'
'Mongin, Florence'

_publ_section_title
;
 Functionalization of pyridyl ketones using deprotolithiation-in situ
 zincation
;
_journal_name_full 'RSC Adv.'
_journal_paper_doi 10.1039/C6RA11370B
_journal_year 2016
_chemical_compound_source 'synthesis as described'
_chemical_formula_moiety 'C12 H5 I2 N O2'
_chemical_formula_sum 'C12 H5 I2 N O2'
_chemical_formula_weight 448.97
_chemical_name_systematic
;
 ?
;
_space_group_crystal_system monoclinic
_space_group_IT_number 14
_space_group_name_Hall '-P 2ybc'
_space_group_name_H-M_alt 'P 1 21/c 1'
_symmetry_space_group_name_Hall '-P 2ybc'
_symmetry_space_group_name_H-M 'P 1 21/c 1'
_atom_sites_solution_hydrogens geom
_audit_update_record
;
2016-04-18 deposited with the CCDC.
2016-06-27 downloaded from the CCDC.
;
_cell_angle_alpha 90
_cell_angle_beta 92.847(3)
_cell_angle_gamma 90
_cell_formula_units_Z 4
_cell_length_a 4.3887(3)
_cell_length_b 23.7759(18)
_cell_length_c 11.1283(9)
_cell_measurement_reflns_used 9818
_cell_measurement_temperature 150
_cell_measurement_theta_max 27.50
_cell_measurement_theta_min 2.51
_cell_measurement_wavelength 0.71073
_cell_volume 1159.75(15)
_computing_cell_refinement 'APEX3 (Bruker, 2015); SAINT (Bruker, 2014)'
_computing_data_collection 'SAINT (Bruker, 2014)'
_computing_data_reduction 'SAINT (Bruker, 2014)'
_computing_molecular_graphics 'Ortep-3 for Windows (Farrugia, 1997)'
_computing_publication_material 'CRYSCALc (T. Roisnel, local program, 2015)'
_computing_structure_refinement 'SHELXL-2014/7 (Sheldrick, 2014)'
_computing_structure_solution 'SHELXT (Sheldrick, 2015)'
_diffrn_ambient_temperature 150
_diffrn_detector '(CMOS) PHOTON 100'
_diffrn_measured_fraction_theta_full 0.994
_diffrn_measured_fraction_theta_max 0.996
_diffrn_measurement_device_type 'D8 VENTURE Bruker AXS'
_diffrn_measurement_method 'rotation images'
_diffrn_radiation_monochromator 'multilayer monochromator'
_diffrn_radiation_probe x-ray
_diffrn_radiation_source 'Incoatec microfocus sealed tube'
_diffrn_radiation_type MoK\a
_diffrn_radiation_wavelength 0.71073
_diffrn_reflns_av_R_equivalents 0.0302
_diffrn_reflns_av_unetI/netI 0.0246
_diffrn_reflns_limit_h_max 5
_diffrn_reflns_limit_h_min -5
_diffrn_reflns_limit_k_max 30
_diffrn_reflns_limit_k_min -26
_diffrn_reflns_limit_l_max 14
_diffrn_reflns_limit_l_min -14
_diffrn_reflns_number 11189
_diffrn_reflns_theta_full 25.242
_diffrn_reflns_theta_max 27.481
_diffrn_reflns_theta_min 3.157
_exptl_absorpt_coefficient_mu 5.410
_exptl_absorpt_correction_T_max 0.685
_exptl_absorpt_correction_T_min 0.417
_exptl_absorpt_correction_type multi-scan
_exptl_absorpt_process_details
;
  [Sheldrick, G.M. (2014). SADABS Bruker AXS Inc., Madison, Wisconsin, USA]
;
_exptl_crystal_colour 'light yellow'
_exptl_crystal_density_diffrn 2.571
_exptl_crystal_description prism
_exptl_crystal_F_000 824
_exptl_crystal_size_max 0.400
_exptl_crystal_size_mid 0.110
_exptl_crystal_size_min 0.070
_refine_diff_density_max 0.578
_refine_diff_density_min -1.089
_refine_diff_density_rms 0.139
_refine_ls_extinction_method none
_refine_ls_goodness_of_fit_ref 1.217
_refine_ls_hydrogen_treatment constr
_refine_ls_matrix_type full
_refine_ls_number_parameters 154
_refine_ls_number_reflns 2656
_refine_ls_number_restraints 0
_refine_ls_restrained_S_all 1.217
_refine_ls_R_factor_all 0.0265
_refine_ls_R_factor_gt 0.0225
_refine_ls_shift/su_max 0.001
_refine_ls_shift/su_mean 0.000
_refine_ls_structure_factor_coef Fsqd
_refine_ls_weighting_details 'w=1/[\s^2^(Fo^2^)+(0.0145P)^2^+2.1997P] where P=(Fo^2^+2Fc^2^)/3'
_refine_ls_weighting_scheme calc
_refine_ls_wR_factor_gt 0.0501
_refine_ls_wR_factor_ref 0.0514
_reflns_number_gt 2463
_reflns_number_total 2656
_reflns_threshold_expression >2sigma(I)
_cod_data_source_file c6ra11370b2.cif
_cod_data_source_block AZX_I2
_cod_depositor_comments
;
The following automatic conversions were performed:

'_space_group_crystal_system' value 'Monoclinic' changed to
'monoclinic' according to
/usr/data/users/saulius/crontab/automatic-downloads/rss-feeds/RSC/lib/dictionaries/cif_core.dic
dictionary named 'cif_core.dic' version 2.4.2 from 2011-04-26.

Automatic conversion script
Id: cif_fix_values 4268 2015-11-12 08:31:59Z antanas 
;
_cod_database_code 7225755

loop_
_space_group_symop_operation_xyz
'x, y, z'
'-x, y+1/2, -z+1/2'
'-x, -y, -z'
'x, -y-1/2, z-1/2'

loop_
_atom_site_label
_atom_site_type_symbol
_atom_site_fract_x
_atom_site_fract_y
_atom_site_fract_z
_atom_site_U_iso_or_equiv
_atom_site_adp_type
_atom_site_occupancy
_atom_site_site_symmetry_order
_atom_site_calc_flag
_atom_site_refinement_flags_posn
_atom_site_refinement_flags_adp
C1 C 0.5463(7) 0.48149(13) 0.7468(3) 0.0131(6) Uani 1 1 d . .
C2 C 0.3620(7) 0.49367(14) 0.8411(3) 0.0159(6) Uani 1 1 d . .
H2 H 0.3144 0.5317 0.8587 0.019 Uiso 1 1 calc R U
C3 C 0.2457(8) 0.45019(15) 0.9105(3) 0.0192(7) Uani 1 1 d . .
H3 H 0.1236 0.4590 0.9761 0.023 Uiso 1 1 calc R U
C4 C 0.3069(8) 0.39476(14) 0.8843(3) 0.0156(7) Uani 1 1 d . .
H4 H 0.2246 0.3655 0.9310 0.019 Uiso 1 1 calc R U
C5 C 0.4907(7) 0.38162(13) 0.7889(3) 0.0120(6) Uani 1 1 d . .
C6 C 0.6108(7) 0.42513(13) 0.7221(3) 0.0114(6) Uani 1 1 d . .
O7 O 0.7998(5) 0.41480(9) 0.6302(2) 0.0131(4) Uani 1 1 d . .
C8 C 0.8684(7) 0.36086(13) 0.5998(3) 0.0116(6) Uani 1 1 d . .
C9 C 0.7513(7) 0.31382(13) 0.6585(3) 0.0103(6) Uani 1 1 d . .
C10 C 0.5547(7) 0.32231(14) 0.7604(3) 0.0137(6) Uani 1 1 d . .
O11 O 0.4492(6) 0.28396(10) 0.8181(2) 0.0254(6) Uani 1 1 d . .
C12 C 0.8374(7) 0.26115(13) 0.6125(3) 0.0123(6) Uani 1 1 d . .
C13 C 1.0278(8) 0.25888(14) 0.5173(3) 0.0157(6) Uani 1 1 d . .
H13 H 1.0865 0.2237 0.4850 0.019 Uiso 1 1 calc R U
C14 C 1.1316(8) 0.30892(14) 0.4696(3) 0.0171(7) Uani 1 1 d . .
H14 H 1.2646 0.3069 0.4049 0.020 Uiso 1 1 calc R U
N15 N 1.0550(6) 0.35961(11) 0.5095(2) 0.0143(5) Uani 1 1 d . .
I1 I 0.72057(5) 0.54592(2) 0.64148(2) 0.01465(7) Uani 1 1 d . .
I2 I 0.69559(5) 0.18304(2) 0.67815(2) 0.01670(7) Uani 1 1 d . .

loop_
_atom_site_aniso_label
_atom_site_aniso_U_11
_atom_site_aniso_U_22
_atom_site_aniso_U_33
_atom_site_aniso_U_23
_atom_site_aniso_U_13
_atom_site_aniso_U_12
C1 0.0135(14) 0.0097(15) 0.0161(15) 0.0020(12) -0.0008(12) -0.0010(11)
C2 0.0187(15) 0.0099(15) 0.0189(16) -0.0032(12) -0.0007(13) 0.0021(12)
C3 0.0235(17) 0.0171(17) 0.0178(17) -0.0035(13) 0.0081(14) 0.0051(14)
C4 0.0192(16) 0.0131(16) 0.0146(16) 0.0022(12) 0.0033(13) 0.0005(12)
C5 0.0146(15) 0.0084(14) 0.0131(15) 0.0000(12) 0.0012(12) 0.0004(11)
C6 0.0120(14) 0.0106(14) 0.0117(14) -0.0021(12) 0.0012(11) 0.0009(11)
O7 0.0161(11) 0.0075(10) 0.0162(11) 0.0003(9) 0.0068(9) 0.0015(9)
C8 0.0116(14) 0.0104(15) 0.0126(15) -0.0010(11) -0.0001(11) 0.0003(11)
C9 0.0124(14) 0.0079(14) 0.0105(14) -0.0001(11) 0.0010(11) 0.0003(11)
C10 0.0146(15) 0.0098(15) 0.0168(16) 0.0003(12) 0.0022(12) 0.0006(12)
O11 0.0388(15) 0.0099(11) 0.0294(14) 0.0018(10) 0.0221(12) -0.0003(11)
C12 0.0138(14) 0.0076(14) 0.0153(15) 0.0011(12) -0.0009(12) -0.0015(11)
C13 0.0194(16) 0.0123(15) 0.0155(16) -0.0045(12) 0.0026(13) 0.0041(12)
C14 0.0186(16) 0.0174(17) 0.0158(16) -0.0008(13) 0.0068(13) 0.0032(13)
N15 0.0192(13) 0.0115(13) 0.0126(13) 0.0024(10) 0.0052(11) 0.0022(11)
I1 0.01720(11) 0.00781(10) 0.01901(12) 0.00136(8) 0.00169(8) -0.00046(7)
I2 0.02202(12) 0.00774(10) 0.02065(12) 0.00012(8) 0.00404(8) -0.00021(8)

loop_
_atom_type_symbol
_atom_type_description
_atom_type_scat_dispersion_real
_atom_type_scat_dispersion_imag
_atom_type_scat_source
C C 0.0033 0.0016 'International Tables Vol C Tables 4.2.6.8 and 6.1.1.4'
H H 0.0000 0.0000 'International Tables Vol C Tables 4.2.6.8 and 6.1.1.4'
I I -0.4742 1.8119 'International Tables Vol C Tables 4.2.6.8 and 6.1.1.4'
N N 0.0061 0.0033 'International Tables Vol C Tables 4.2.6.8 and 6.1.1.4'
O O 0.0106 0.0060 'International Tables Vol C Tables 4.2.6.8 and 6.1.1.4'

loop_
_geom_angle_atom_site_label_1
_geom_angle_atom_site_label_2
_geom_angle_atom_site_label_3
_geom_angle
C2 C1 C6 118.7(3)
C2 C1 I1 120.9(2)
C6 C1 I1 120.5(2)
C1 C2 C3 120.3(3)
C1 C2 H2 119.8
C3 C2 H2 119.8
C4 C3 C2 120.6(3)
C4 C3 H3 119.7
C2 C3 H3 119.7
C3 C4 C5 119.9(3)
C3 C4 H4 120.0
C5 C4 H4 120.0
C6 C5 C4 119.1(3)
C6 C5 C10 121.0(3)
C4 C5 C10 119.9(3)
O7 C6 C5 121.6(3)
O7 C6 C1 117.0(3)
C5 C6 C1 121.4(3)
C8 O7 C6 120.2(2)
N15 C8 O7 111.2(3)
N15 C8 C9 126.0(3)
O7 C8 C9 122.9(3)
C8 C9 C12 115.3(3)
C8 C9 C10 119.4(3)
C12 C9 C10 125.3(3)
O11 C10 C9 123.7(3)
O11 C10 C5 121.4(3)
C9 C10 C5 114.9(3)
C13 C12 C9 119.7(3)
C13 C12 I2 115.6(2)
C9 C12 I2 124.7(2)
C12 C13 C14 118.8(3)
C12 C13 H13 120.6
C14 C13 H13 120.6
N15 C14 C13 123.6(3)
N15 C14 H14 118.2
C13 C14 H14 118.2
C8 N15 C14 116.6(3)

loop_
_geom_bond_atom_site_label_1
_geom_bond_atom_site_label_2
_geom_bond_distance
C1 C2 1.387(5)
C1 C6 1.399(4)
C1 I1 2.096(3)
C2 C3 1.402(5)
C2 H2 0.9500
C3 C4 1.379(5)
C3 H3 0.9500
C4 C5 1.401(5)
C4 H4 0.9500
C5 C6 1.392(4)
C5 C10 1.475(4)
C6 O7 1.371(4)
O7 C8 1.364(4)
C8 N15 1.328(4)
C8 C9 1.405(4)
C9 C12 1.411(4)
C9 C10 1.473(4)
C10 O11 1.220(4)
C12 C13 1.383(5)
C12 I2 2.101(3)
C13 C14 1.389(5)
C13 H13 0.9500
C14 N15 1.333(4)
C14 H14 0.9500

loop_
_geom_torsion_atom_site_label_1
_geom_torsion_atom_site_label_2
_geom_torsion_atom_site_label_3
_geom_torsion_atom_site_label_4
_geom_torsion
C6 C1 C2 C3 0.5(5)
I1 C1 C2 C3 179.7(3)
C1 C2 C3 C4 -1.5(5)
C2 C3 C4 C5 1.0(5)
C3 C4 C5 C6 0.4(5)
C3 C4 C5 C10 -179.6(3)
C4 C5 C6 O7 177.9(3)
C10 C5 C6 O7 -2.0(5)
C4 C5 C6 C1 -1.4(5)
C10 C5 C6 C1 178.6(3)
C2 C1 C6 O7 -178.4(3)
I1 C1 C6 O7 2.4(4)
C2 C1 C6 C5 0.9(5)
I1 C1 C6 C5 -178.2(2)
C5 C6 O7 C8 1.7(4)
C1 C6 O7 C8 -178.9(3)
C6 O7 C8 N15 -179.7(3)
C6 O7 C8 C9 0.5(4)
N15 C8 C9 C12 -2.0(5)
O7 C8 C9 C12 177.8(3)
N15 C8 C9 C10 177.8(3)
O7 C8 C9 C10 -2.4(5)
C8 C9 C10 O11 -178.3(3)
C12 C9 C10 O11 1.5(5)
C8 C9 C10 C5 2.0(4)
C12 C9 C10 C5 -178.2(3)
C6 C5 C10 O11 -179.7(3)
C4 C5 C10 O11 0.4(5)
C6 C5 C10 C9 0.1(4)
C4 C5 C10 C9 -179.8(3)
C8 C9 C12 C13 0.8(4)
C10 C9 C12 C13 -179.0(3)
C8 C9 C12 I2 -179.0(2)
C10 C9 C12 I2 1.2(5)
C9 C12 C13 C14 0.5(5)
I2 C12 C13 C14 -179.7(2)
C12 C13 C14 N15 -0.9(5)
O7 C8 N15 C14 -178.2(3)
C9 C8 N15 C14 1.6(5)
C13 C14 N15 C8 -0.1(5)
